data_7004354
loop_
_publ_author_name
'Kropid\/lowska, Anna'
'Chojnacki, Jaros\/law'
'Fahmi, Amir'
'Becker, Barbara'

_publ_section_title
;
 In search of molecular precursors for cadmium sulfide---new complexes
 with a sulfur-rich kernel: cadmium(ii) tri-tert-butoxysilanethiolates
 with additional diethyldithiocarbamato ligand
;
_journal_issue 47
_journal_name_full 'Dalton Transactions'
_journal_page_first 6825
_journal_page_last 6831
_journal_paper_doi 10.1039/b806248j
_journal_year 2008
_chemical_formula_moiety 'C29 H64 Cd N O6 S4 Si2 1-, C16 H36 N 1+'
_chemical_formula_sum 'C45 H100 Cd N2 O6 S4 Si2'
_chemical_formula_weight 1062.09
_chemical_name_systematic
;
?
;
_space_group_IT_number 14
_symmetry_cell_setting monoclinic
_symmetry_space_group_name_Hall '-P 2ybc'
_symmetry_space_group_name_H-M 'P 1 21/c 1'
_atom_sites_solution_hydrogens geom
_atom_sites_solution_primary direct
_atom_sites_solution_secondary difmap
_audit_conform_dict_location ftp://ftp.iucr.org/pub/cif_core.dic
_audit_conform_dict_name cif_core.dic
_audit_conform_dict_version 2.3
_audit_creation_date 2006-11-07T16:01:59-00:00
_audit_creation_method 'WinGX routine CIF_UPDATE'
_cell_angle_alpha 90
_cell_angle_beta 115.641(13)
_cell_angle_gamma 90
_cell_formula_units_Z 8
_cell_length_a 23.8773(9)
_cell_length_b 21.9626(9)
_cell_length_c 25.4375(10)
_cell_measurement_reflns_used 3000
_cell_measurement_temperature 100(2)
_cell_measurement_theta_max 20
_cell_measurement_theta_min 2
_cell_volume 12026.0(15)
_computing_structure_refinement 'SHELXL-97 (Sheldrick, 1997)'
_diffrn_ambient_temperature 100(2)
_diffrn_measured_fraction_theta_full 0.998
_diffrn_measured_fraction_theta_max 0.998
_diffrn_measurement_device '4-axis, \k-geometry diffractometer'
_diffrn_measurement_device_type 'KM4CCD, Oxford Diffraction'
_diffrn_measurement_method '\w scans, 0.75\%'
_diffrn_radiation_monochromator graphite
_diffrn_radiation_type MoK\a
_diffrn_radiation_wavelength 0.71073
_diffrn_reflns_av_R_equivalents 0.0563
_diffrn_reflns_av_unetI/netI 0.0502
_diffrn_reflns_limit_h_max 32
_diffrn_reflns_limit_h_min -32
_diffrn_reflns_limit_k_max 24
_diffrn_reflns_limit_k_min -29
_diffrn_reflns_limit_l_max 34
_diffrn_reflns_limit_l_min -34
_diffrn_reflns_number 102895
_diffrn_reflns_theta_full 29
_diffrn_reflns_theta_max 29
_diffrn_reflns_theta_min 2.57
_exptl_absorpt_coefficient_mu 0.582
_exptl_absorpt_correction_type none
_exptl_crystal_colour colourless
_exptl_crystal_density_diffrn 1.173
_exptl_crystal_density_method 'not measured'
_exptl_crystal_description plate
_exptl_crystal_F_000 4576
_exptl_crystal_size_max 0.4
_exptl_crystal_size_mid 0.1
_exptl_crystal_size_min 0.1
_refine_diff_density_max 1.81
_refine_diff_density_min -0.607
_refine_diff_density_rms 0.111
_refine_ls_extinction_method none
_refine_ls_goodness_of_fit_ref 1.107
_refine_ls_hydrogen_treatment constr
_refine_ls_matrix_type full
_refine_ls_number_parameters 1160
_refine_ls_number_reflns 31918
_refine_ls_number_restraints 0
_refine_ls_restrained_S_all 1.107
_refine_ls_R_factor_all 0.0791
_refine_ls_R_factor_gt 0.0628
_refine_ls_shift/su_max 0.002
_refine_ls_shift/su_mean 0
_refine_ls_structure_factor_coef Fsqd
_refine_ls_weighting_details 'calc w=1/[\s^2^(Fo^2^)+(0.0571P)^2^+23.4604P] where P=(Fo^2^+2Fc^2^)/3'
_refine_ls_weighting_scheme calc
_refine_ls_wR_factor_gt 0.1353
_refine_ls_wR_factor_ref 0.1451
_reflns_number_gt 26111
_reflns_number_total 31918
_reflns_threshold_expression >2sigma(I)
_cod_data_source_file b806248j.txt
_cod_data_source_block comp3
_cod_original_sg_symbol_H-M 'P 21/c'
_cod_database_code 7004354

loop_
_symmetry_equiv_pos_as_xyz
'x, y, z'
'-x, y+1/2, -z+1/2'
'-x, -y, -z'
'x, -y-1/2, z-1/2'

loop_
_atom_site_label
_atom_site_type_symbol
_atom_site_fract_x
_atom_site_fract_y
_atom_site_fract_z
_atom_site_U_iso_or_equiv
_atom_site_adp_type
_atom_site_occupancy
_atom_site_symmetry_multiplicity
_atom_site_calc_flag
_atom_site_refinement_flags
_atom_site_disorder_assembly
_atom_site_disorder_group
Cd1 Cd 0.057703(11) 0.624196(10) 0.757561(10) 0.01961(6) Uani 1 1 d . . .
S1 S 0.11141(4) 0.69448(3) 0.71781(3) 0.01921(15) Uani 1 1 d . . .
S2 S 0.09518(4) 0.51794(3) 0.79120(3) 0.02247(16) Uani 1 1 d . . .
S3 S 0.01857(4) 0.68213(4) 0.82623(4) 0.02344(16) Uani 1 1 d . . .
S4 S -0.06531(4) 0.62181(4) 0.71508(3) 0.02024(15) Uani 1 1 d . . .
Si1 Si 0.07022(4) 0.66955(4) 0.63015(4) 0.01591(16) Uani 1 1 d . . .
Si2 Si 0.17037(4) 0.54538(4) 0.86749(4) 0.02107(18) Uani 1 1 d . . .
N1 N -0.10373(12) 0.67506(13) 0.78854(12) 0.0214(5) Uani 1 1 d . . .
O1 O 0.03804(10) 0.72649(10) 0.58597(10) 0.0205(4) Uani 1 1 d . . .
O2 O 0.11873(10) 0.64114(10) 0.60664(10) 0.0201(4) Uani 1 1 d . . .
O3 O 0.01442(10) 0.62140(9) 0.62036(9) 0.0181(4) Uani 1 1 d . . .
O4 O 0.16984(10) 0.61999(10) 0.86622(10) 0.0234(5) Uani 1 1 d . . .
O5 O 0.23842(12) 0.52551(11) 0.87216(14) 0.0370(6) Uani 1 1 d . . .
O6 O 0.17144(13) 0.51842(12) 0.92776(11) 0.0325(6) Uani 1 1 d . A .
C1 C 0.06193(16) 0.77380(14) 0.56203(14) 0.0240(7) Uani 1 1 d . . .
C2 C 0.0576(2) 0.75200(17) 0.50316(17) 0.0344(8) Uani 1 1 d . . .
H2A H 0.0831 0.7154 0.509 0.041 Uiso 1 1 calc R . .
H2B H 0.0726 0.7841 0.4858 0.041 Uiso 1 1 calc R . .
H2C H 0.0142 0.7425 0.4771 0.041 Uiso 1 1 calc R . .
C3 C 0.12904(17) 0.79021(17) 0.60349(17) 0.0333(8) Uani 1 1 d . . .
H3A H 0.1312 0.8019 0.6415 0.04 Uiso 1 1 calc R . .
H3B H 0.1429 0.8243 0.5872 0.04 Uiso 1 1 calc R . .
H3C H 0.1559 0.7549 0.6082 0.04 Uiso 1 1 calc R . .
C4 C 0.01976(19) 0.82861(16) 0.55425(17) 0.0322(8) Uani 1 1 d . . .
H4A H -0.0236 0.8168 0.5306 0.039 Uiso 1 1 calc R . .
H4B H 0.0311 0.8614 0.5346 0.039 Uiso 1 1 calc R . .
H4C H 0.0246 0.8428 0.5925 0.039 Uiso 1 1 calc R . .
C5 C 0.16397(15) 0.59275(14) 0.62793(14) 0.0207(6) Uani 1 1 d . . .
C6 C 0.17348(16) 0.57305(16) 0.57463(16) 0.0266(7) Uani 1 1 d . . .
H6A H 0.1344 0.5571 0.5447 0.032 Uiso 1 1 calc R . .
H6B H 0.2054 0.5413 0.586 0.032 Uiso 1 1 calc R . .
H6C H 0.1868 0.6081 0.5591 0.032 Uiso 1 1 calc R . .
C7 C 0.22390(16) 0.61843(17) 0.67560(16) 0.0283(7) Uani 1 1 d . . .
H7A H 0.2379 0.6531 0.6601 0.034 Uiso 1 1 calc R . .
H7B H 0.256 0.5868 0.6886 0.034 Uiso 1 1 calc R . .
H7C H 0.2162 0.6319 0.7086 0.034 Uiso 1 1 calc R . .
C8 C 0.14042(18) 0.53969(15) 0.65156(16) 0.0287(7) Uani 1 1 d . . .
H8A H 0.134 0.5534 0.6852 0.034 Uiso 1 1 calc R . .
H8B H 0.1711 0.5067 0.6636 0.034 Uiso 1 1 calc R . .
H8C H 0.101 0.5249 0.6211 0.034 Uiso 1 1 calc R . .
C9 C -0.03825(15) 0.60253(14) 0.56727(13) 0.0210(6) Uani 1 1 d . . .
C10 C -0.05971(17) 0.54244(16) 0.58237(16) 0.0283(7) Uani 1 1 d . . .
H10A H -0.0268 0.5119 0.5919 0.034 Uiso 1 1 calc R . .
H10B H -0.0972 0.5284 0.5489 0.034 Uiso 1 1 calc R . .
H10C H -0.0689 0.5483 0.616 0.034 Uiso 1 1 calc R . .
C11 C -0.02027(18) 0.59299(16) 0.51712(14) 0.0281(7) Uani 1 1 d . . .
H11A H -0.0058 0.6316 0.5081 0.034 Uiso 1 1 calc R . .
H11B H -0.0565 0.5786 0.4827 0.034 Uiso 1 1 calc R . .
H11C H 0.013 0.5627 0.5285 0.034 Uiso 1 1 calc R . .
C12 C -0.08919(16) 0.65001(16) 0.55209(16) 0.0292(7) Uani 1 1 d . . .
H12A H -0.1019 0.6528 0.5838 0.035 Uiso 1 1 calc R . .
H12B H -0.1249 0.6382 0.516 0.035 Uiso 1 1 calc R . .
H12C H -0.0736 0.6896 0.5466 0.035 Uiso 1 1 calc R . .
C13 C 0.21717(15) 0.66426(15) 0.89734(15) 0.0248(7) Uani 1 1 d . . .
C14 C 0.26212(19) 0.66860(19) 0.8698(2) 0.0414(10) Uani 1 1 d . . .
H14A H 0.2844 0.63 0.875 0.05 Uiso 1 1 calc R . .
H14B H 0.2919 0.7015 0.8884 0.05 Uiso 1 1 calc R . .
H14C H 0.239 0.6772 0.828 0.05 Uiso 1 1 calc R . .
C15 C 0.2507(2) 0.64776(18) 0.96199(18) 0.0401(10) Uani 1 1 d . . .
H15A H 0.2205 0.645 0.9784 0.048 Uiso 1 1 calc R . .
H15B H 0.2815 0.6792 0.9827 0.048 Uiso 1 1 calc R . .
H15C H 0.2717 0.6085 0.9663 0.048 Uiso 1 1 calc R . .
C16 C 0.18230(18) 0.72449(16) 0.89008(19) 0.0359(9) Uani 1 1 d . . .
H16A H 0.1588 0.7336 0.8485 0.043 Uiso 1 1 calc R . .
H16B H 0.2121 0.7573 0.9089 0.043 Uiso 1 1 calc R . .
H16C H 0.1536 0.7212 0.9082 0.043 Uiso 1 1 calc R . .
C17 C 0.26853(17) 0.46851(16) 0.87531(18) 0.0310(8) Uani 1 1 d . . .
C18 C 0.3298(2) 0.4722(2) 0.9278(2) 0.0575(14) Uani 1 1 d . . .
H18A H 0.3524 0.5083 0.9249 0.069 Uiso 1 1 calc R . .
H18B H 0.3542 0.4356 0.9299 0.069 Uiso 1 1 calc R . .
H18C H 0.323 0.475 0.963 0.069 Uiso 1 1 calc R . .
C19 C 0.2304(2) 0.41454(19) 0.8784(3) 0.0541(13) Uani 1 1 d . . .
H19A H 0.2216 0.4188 0.9124 0.065 Uiso 1 1 calc R . .
H19B H 0.2538 0.3769 0.8818 0.065 Uiso 1 1 calc R . .
H19C H 0.1913 0.413 0.8428 0.065 Uiso 1 1 calc R . .
C20 C 0.2776(4) 0.4639(3) 0.8199(3) 0.0723(18) Uani 1 1 d . . .
H20A H 0.2375 0.469 0.7859 0.087 Uiso 1 1 calc R . .
H20B H 0.295 0.4239 0.8182 0.087 Uiso 1 1 calc R . .
H20C H 0.3063 0.4959 0.8198 0.087 Uiso 1 1 calc R . .
C21 C 0.12766(18) 0.51317(17) 0.95285(15) 0.0306(8) Uani 1 1 d . . .
C22 C 0.0867(3) 0.5672(3) 0.9371(3) 0.0436(17) Uani 0.685(7) 1 d P A 1
H22A H 0.1121 0.6041 0.9501 0.052 Uiso 0.685(7) 1 calc PR A 1
H22B H 0.0587 0.5647 0.956 0.052 Uiso 0.685(7) 1 calc PR A 1
H22C H 0.0622 0.5686 0.8946 0.052 Uiso 0.685(7) 1 calc PR A 1
C23 C 0.1698(4) 0.5077(4) 1.0177(3) 0.058(2) Uani 0.685(7) 1 d P A 1
H23A H 0.1984 0.4733 1.0243 0.069 Uiso 0.685(7) 1 calc PR A 1
H23B H 0.1446 0.5008 1.0389 0.069 Uiso 0.685(7) 1 calc PR A 1
H23C H 0.1938 0.5453 1.0316 0.069 Uiso 0.685(7) 1 calc PR A 1
C24 C 0.0937(4) 0.4540(3) 0.9287(3) 0.0467(18) Uani 0.685(7) 1 d P A 1
H24A H 0.0725 0.4563 0.8861 0.056 Uiso 0.685(7) 1 calc PR A 1
H24B H 0.063 0.4471 0.9441 0.056 Uiso 0.685(7) 1 calc PR A 1
H24C H 0.1235 0.4203 0.9404 0.056 Uiso 0.685(7) 1 calc PR A 1
C22A C 0.1254(9) 0.5738(6) 0.9851(8) 0.055(5) Uani 0.315(7) 1 d P A 2
H22D H 0.1657 0.5805 1.0185 0.066 Uiso 0.315(7) 1 calc PR A 2
H22E H 0.0929 0.5705 0.9989 0.066 Uiso 0.315(7) 1 calc PR A 2
H22F H 0.116 0.6082 0.9581 0.066 Uiso 0.315(7) 1 calc PR A 2
C23A C 0.1443(7) 0.4611(7) 0.9971(6) 0.045(4) Uani 0.315(7) 1 d P A 2
H23D H 0.1412 0.4222 0.9772 0.054 Uiso 0.315(7) 1 calc PR A 2
H23E H 0.1155 0.4612 1.0152 0.054 Uiso 0.315(7) 1 calc PR A 2
H23F H 0.1868 0.4666 1.0272 0.054 Uiso 0.315(7) 1 calc PR A 2
C24A C 0.0571(7) 0.5028(7) 0.9065(6) 0.045(4) Uani 0.315(7) 1 d P A 2
H24D H 0.0429 0.538 0.8803 0.054 Uiso 0.315(7) 1 calc PR A 2
H24E H 0.0309 0.4981 0.9271 0.054 Uiso 0.315(7) 1 calc PR A 2
H24F H 0.0544 0.466 0.8837 0.054 Uiso 0.315(7) 1 calc PR A 2
C25 C -0.05518(14) 0.66062(14) 0.77753(14) 0.0204(6) Uani 1 1 d . . .
C26 C -0.09610(16) 0.70314(17) 0.84376(16) 0.0291(8) Uani 1 1 d . . .
H26A H -0.1337 0.7271 0.8371 0.035 Uiso 1 1 calc R . .
H26B H -0.0603 0.7314 0.8575 0.035 Uiso 1 1 calc R . .
C27 C -0.08570(18) 0.6557(2) 0.89027(17) 0.0368(9) Uani 1 1 d . . .
H27A H -0.1201 0.6265 0.876 0.044 Uiso 1 1 calc R . .
H27B H -0.0837 0.6757 0.9255 0.044 Uiso 1 1 calc R . .
H27C H -0.0465 0.6343 0.8994 0.044 Uiso 1 1 calc R . .
C28 C -0.16836(15) 0.65975(17) 0.74845(17) 0.0292(7) Uani 1 1 d . . .
H28A H -0.1906 0.646 0.7713 0.035 Uiso 1 1 calc R . .
H28B H -0.1684 0.6258 0.7228 0.035 Uiso 1 1 calc R . .
C29 C -0.20223(18) 0.7137(2) 0.71122(19) 0.0411(10) Uani 1 1 d . . .
H29A H -0.2025 0.7474 0.7364 0.049 Uiso 1 1 calc R . .
H29B H -0.2451 0.7021 0.6855 0.049 Uiso 1 1 calc R . .
H29C H -0.181 0.7267 0.6876 0.049 Uiso 1 1 calc R . .
Cd2 Cd 0.486085(10) 0.362906(10) 0.704891(9) 0.01803(6) Uani 1 1 d . . .
Si3 Si 0.60114(4) 0.42132(4) 0.66535(4) 0.01695(16) Uani 1 1 d . . .
Si4 Si 0.34358(4) 0.30109(4) 0.60911(4) 0.01570(16) Uani 1 1 d . . .
S5 S 0.51274(4) 0.44719(3) 0.65404(3) 0.01820(14) Uani 1 1 d . . .
S6 S 0.43600(4) 0.27439(3) 0.63930(3) 0.01824(14) Uani 1 1 d . . .
S7 S 0.45109(3) 0.40437(4) 0.78378(3) 0.01916(15) Uani 1 1 d . . .
S8 S 0.56465(4) 0.33088(3) 0.81254(3) 0.01922(15) Uani 1 1 d . . .
N2 N 0.53013(12) 0.37406(12) 0.89201(11) 0.0195(5) Uani 1 1 d . . .
O7 O 0.65454(10) 0.47272(10) 0.69962(9) 0.0195(4) Uani 1 1 d . . .
O8 O 0.62232(10) 0.36065(10) 0.70667(10) 0.0209(4) Uani 1 1 d . . .
O9 O 0.60735(11) 0.41065(10) 0.60407(10) 0.0211(4) Uani 1 1 d . . .
O10 O 0.34392(10) 0.36472(9) 0.64303(10) 0.0212(5) Uani 1 1 d . . .
O11 O 0.30670(10) 0.30838(10) 0.53819(9) 0.0202(4) Uani 1 1 d . . .
O12 O 0.30068(10) 0.25298(10) 0.62451(10) 0.0211(4) Uani 1 1 d . . .
C30 C 0.67154(15) 0.52763(14) 0.67966(14) 0.0191(6) Uani 1 1 d . . .
C31 C 0.72639(17) 0.51327(16) 0.66630(17) 0.0284(7) Uani 1 1 d . . .
H31A H 0.7608 0.4975 0.7015 0.034 Uiso 1 1 calc R . .
H31B H 0.7396 0.5505 0.6536 0.034 Uiso 1 1 calc R . .
H31C H 0.714 0.4827 0.6353 0.034 Uiso 1 1 calc R . .
C32 C 0.61764(16) 0.55355(14) 0.62571(14) 0.0232(6) Uani 1 1 d . . .
H32A H 0.6075 0.5256 0.5928 0.028 Uiso 1 1 calc R . .
H32B H 0.6296 0.5932 0.616 0.028 Uiso 1 1 calc R . .
H32C H 0.5812 0.5585 0.6337 0.028 Uiso 1 1 calc R . .
C33 C 0.69001(16) 0.57197(15) 0.73042(15) 0.0252(7) Uani 1 1 d . . .
H33A H 0.6544 0.5791 0.7392 0.03 Uiso 1 1 calc R . .
H33B H 0.7031 0.6106 0.72 0.03 Uiso 1 1 calc R . .
H33C H 0.7244 0.5547 0.7648 0.03 Uiso 1 1 calc R . .
C34 C 0.68327(16) 0.33459(15) 0.73987(17) 0.0271(7) Uani 1 1 d . . .
C35 C 0.72344(18) 0.33823(17) 0.7063(2) 0.0359(9) Uani 1 1 d . . .
H35A H 0.7008 0.3202 0.6675 0.043 Uiso 1 1 calc R . .
H35B H 0.7623 0.3158 0.7277 0.043 Uiso 1 1 calc R . .
H35C H 0.7329 0.3809 0.7023 0.043 Uiso 1 1 calc R . .
C36 C 0.71356(18) 0.36705(19) 0.79813(17) 0.0349(8) Uani 1 1 d . . .
H36A H 0.719 0.4102 0.7917 0.042 Uiso 1 1 calc R . .
H36B H 0.7542 0.3487 0.8218 0.042 Uiso 1 1 calc R . .
H36C H 0.6871 0.3633 0.8185 0.042 Uiso 1 1 calc R . .
C37 C 0.6707(2) 0.26807(17) 0.7483(2) 0.0437(11) Uani 1 1 d . . .
H37A H 0.6464 0.2658 0.7709 0.052 Uiso 1 1 calc R . .
H37B H 0.7103 0.2467 0.7692 0.052 Uiso 1 1 calc R . .
H37C H 0.6474 0.2489 0.7101 0.052 Uiso 1 1 calc R . .
C38 C 0.57041(17) 0.37572(15) 0.55264(15) 0.0244(7) Uani 1 1 d . . .
C39 C 0.6133(2) 0.36376(17) 0.52333(18) 0.0351(9) Uani 1 1 d . . .
H39A H 0.6288 0.4026 0.5158 0.042 Uiso 1 1 calc R . .
H39B H 0.5902 0.3424 0.4864 0.042 Uiso 1 1 calc R . .
H39C H 0.6485 0.3387 0.549 0.042 Uiso 1 1 calc R . .
C40 C 0.51564(19) 0.41360(19) 0.51228(17) 0.0366(9) Uani 1 1 d . . .
H40A H 0.4906 0.4254 0.5326 0.044 Uiso 1 1 calc R . .
H40B H 0.4901 0.3897 0.4776 0.044 Uiso 1 1 calc R . .
H40C H 0.5308 0.4502 0.5005 0.044 Uiso 1 1 calc R . .
C41 C 0.54900(19) 0.31594(16) 0.56878(17) 0.0313(8) Uani 1 1 d . . .
H41A H 0.5852 0.2935 0.5966 0.038 Uiso 1 1 calc R . .
H41B H 0.5274 0.2913 0.5336 0.038 Uiso 1 1 calc R . .
H41C H 0.5207 0.3247 0.5865 0.038 Uiso 1 1 calc R . .
C42 C 0.29436(16) 0.39631(17) 0.64965(16) 0.0306(8) Uani 1 1 d . . .
C43 C 0.23405(18) 0.39530(19) 0.59256(18) 0.0413(10) Uani 1 1 d . . .
H43A H 0.242 0.4127 0.561 0.05 Uiso 1 1 calc R . .
H43B H 0.2021 0.4194 0.5975 0.05 Uiso 1 1 calc R . .
H43C H 0.2197 0.3532 0.5829 0.05 Uiso 1 1 calc R . .
C44 C 0.28432(18) 0.3668(2) 0.69898(18) 0.0426(10) Uani 1 1 d . . .
H44A H 0.2697 0.3249 0.6882 0.051 Uiso 1 1 calc R . .
H44B H 0.2532 0.39 0.7061 0.051 Uiso 1 1 calc R . .
H44C H 0.3236 0.3664 0.7344 0.051 Uiso 1 1 calc R . .
C45 C 0.31666(19) 0.46209(18) 0.6640(2) 0.0465(12) Uani 1 1 d . . .
H45A H 0.3555 0.463 0.6999 0.056 Uiso 1 1 calc R . .
H45B H 0.285 0.4861 0.6695 0.056 Uiso 1 1 calc R . .
H45C H 0.3237 0.4793 0.6319 0.056 Uiso 1 1 calc R . .
C46 C 0.32162(17) 0.33913(16) 0.49574(14) 0.0264(7) Uani 1 1 d . . .
C47 C 0.25931(19) 0.3517(2) 0.44399(17) 0.0399(10) Uani 1 1 d . . .
H47A H 0.2359 0.3136 0.4313 0.048 Uiso 1 1 calc R . .
H47B H 0.2664 0.3688 0.4118 0.048 Uiso 1 1 calc R . .
H47C H 0.2356 0.3808 0.4556 0.048 Uiso 1 1 calc R . .
C48 C 0.3607(2) 0.2966(2) 0.47823(18) 0.0409(10) Uani 1 1 d . . .
H48A H 0.3997 0.2878 0.5123 0.049 Uiso 1 1 calc R . .
H48B H 0.3696 0.316 0.448 0.049 Uiso 1 1 calc R . .
H48C H 0.3379 0.2586 0.463 0.049 Uiso 1 1 calc R . .
C49 C 0.35569(18) 0.39834(17) 0.52026(16) 0.0319(8) Uani 1 1 d . . .
H49A H 0.3297 0.4248 0.5316 0.038 Uiso 1 1 calc R . .
H49B H 0.3647 0.4188 0.4905 0.038 Uiso 1 1 calc R . .
H49C H 0.3947 0.3897 0.5545 0.038 Uiso 1 1 calc R . .
C50 C 0.26475(15) 0.20085(15) 0.59331(14) 0.0233(6) Uani 1 1 d . . .
C51 C 0.26011(17) 0.16065(18) 0.64002(17) 0.0326(8) Uani 1 1 d . . .
H51A H 0.3018 0.1476 0.6676 0.039 Uiso 1 1 calc R . .
H51B H 0.2347 0.1248 0.6217 0.039 Uiso 1 1 calc R . .
H51C H 0.2408 0.1837 0.6609 0.039 Uiso 1 1 calc R . .
C52 C 0.2966(2) 0.16670(16) 0.56130(17) 0.0328(8) Uani 1 1 d . . .
H52A H 0.2977 0.1927 0.5305 0.039 Uiso 1 1 calc R . .
H52B H 0.2733 0.1295 0.544 0.039 Uiso 1 1 calc R . .
H52C H 0.339 0.1561 0.5889 0.039 Uiso 1 1 calc R . .
C53 C 0.20055(17) 0.22213(18) 0.55044(17) 0.0340(8) Uani 1 1 d . . .
H53A H 0.1817 0.246 0.5712 0.041 Uiso 1 1 calc R . .
H53B H 0.1744 0.1867 0.5322 0.041 Uiso 1 1 calc R . .
H53C H 0.2041 0.2474 0.5203 0.041 Uiso 1 1 calc R . .
C54 C 0.51680(14) 0.37000(12) 0.83499(13) 0.0156(5) Uani 1 1 d . . .
C55 C 0.58756(16) 0.34923(15) 0.93819(14) 0.0241(7) Uani 1 1 d . . .
H55A H 0.6011 0.3757 0.973 0.029 Uiso 1 1 calc R . .
H55B H 0.6207 0.3495 0.9246 0.029 Uiso 1 1 calc R . .
C56 C 0.57908(19) 0.28469(17) 0.95498(17) 0.0344(8) Uani 1 1 d . . .
H56A H 0.5461 0.2841 0.9681 0.041 Uiso 1 1 calc R . .
H56B H 0.618 0.2705 0.9865 0.041 Uiso 1 1 calc R . .
H56C H 0.5677 0.2579 0.9211 0.041 Uiso 1 1 calc R . .
C57 C 0.48840(18) 0.40381(18) 0.91325(15) 0.0301(8) Uani 1 1 d . . .
H57A H 0.4897 0.3812 0.9474 0.036 Uiso 1 1 calc R . .
H57B H 0.4452 0.4024 0.8823 0.036 Uiso 1 1 calc R . .
C58 C 0.5068(2) 0.46914(19) 0.93024(18) 0.0436(10) Uani 1 1 d . . .
H58A H 0.5483 0.4704 0.963 0.052 Uiso 1 1 calc R . .
H58B H 0.4768 0.4883 0.9418 0.052 Uiso 1 1 calc R . .
H58C H 0.5074 0.4912 0.897 0.052 Uiso 1 1 calc R . .
N3 N -0.05777(12) 0.39132(11) 0.71466(11) 0.0179(5) Uani 1 1 d . . .
C59 C -0.03390(16) 0.33422(14) 0.75252(14) 0.0218(6) Uani 1 1 d . . .
H59A H -0.0658 0.3208 0.7651 0.026 Uiso 1 1 calc R . .
H59B H -0.0288 0.3013 0.7283 0.026 Uiso 1 1 calc R . .
C60 C 0.02697(17) 0.34237(15) 0.80609(15) 0.0266(7) Uani 1 1 d . . .
H60A H 0.0196 0.3657 0.8358 0.032 Uiso 1 1 calc R . .
H60B H 0.0558 0.3662 0.7956 0.032 Uiso 1 1 calc R . .
C61 C 0.05672(17) 0.28184(16) 0.83181(17) 0.0311(8) Uani 1 1 d . . .
H61A H 0.0279 0.2583 0.8427 0.037 Uiso 1 1 calc R . .
H61B H 0.0634 0.2583 0.8018 0.037 Uiso 1 1 calc R . .
C62 C 0.11788(18) 0.28900(18) 0.88477(18) 0.0361(9) Uani 1 1 d . . .
H62A H 0.1455 0.3149 0.8751 0.043 Uiso 1 1 calc R . .
H62B H 0.1371 0.2489 0.8973 0.043 Uiso 1 1 calc R . .
H62C H 0.1108 0.3078 0.9163 0.043 Uiso 1 1 calc R . .
C63 C -0.01324(15) 0.40995(14) 0.68939(14) 0.0206(6) Uani 1 1 d . . .
H63A H 0.0283 0.4164 0.722 0.025 Uiso 1 1 calc R . .
H63B H -0.0272 0.4495 0.6692 0.025 Uiso 1 1 calc R . .
C64 C -0.00659(16) 0.36496(16) 0.64671(15) 0.0259(7) Uani 1 1 d . . .
H64A H -0.0042 0.323 0.6618 0.031 Uiso 1 1 calc R . .
H64B H -0.0437 0.3676 0.6087 0.031 Uiso 1 1 calc R . .
C65 C 0.05148(18) 0.37839(17) 0.63800(17) 0.0309(8) Uani 1 1 d . . .
H65A H 0.0524 0.3507 0.6077 0.037 Uiso 1 1 calc R . .
H65B H 0.0489 0.4206 0.6234 0.037 Uiso 1 1 calc R . .
C66 C 0.1114(2) 0.3713(2) 0.6927(2) 0.0520(13) Uani 1 1 d . . .
H66A H 0.1149 0.4042 0.72 0.062 Uiso 1 1 calc R . .
H66B H 0.1466 0.3731 0.6827 0.062 Uiso 1 1 calc R . .
H66C H 0.1114 0.3319 0.7109 0.062 Uiso 1 1 calc R . .
C67 C -0.12118(15) 0.37591(14) 0.66646(14) 0.0206(6) Uani 1 1 d . . .
H67A H -0.1487 0.3631 0.6844 0.025 Uiso 1 1 calc R . .
H67B H -0.1167 0.3408 0.6441 0.025 Uiso 1 1 calc R . .
C68 C -0.15228(15) 0.42784(14) 0.62426(15) 0.0233(6) Uani 1 1 d . . .
H68A H -0.1237 0.4432 0.6084 0.028 Uiso 1 1 calc R . .
H68B H -0.1609 0.4617 0.6455 0.028 Uiso 1 1 calc R . .
C69 C -0.21275(16) 0.40748(16) 0.57421(15) 0.0276(7) Uani 1 1 d . . .
H69A H -0.2414 0.3922 0.59 0.033 Uiso 1 1 calc R . .
H69B H -0.2042 0.3737 0.5529 0.033 Uiso 1 1 calc R . .
C70 C -0.24365(16) 0.45995(16) 0.53206(15) 0.0275(7) Uani 1 1 d . . .
H70A H -0.2525 0.4932 0.553 0.033 Uiso 1 1 calc R . .
H70B H -0.2826 0.4457 0.5005 0.033 Uiso 1 1 calc R . .
H70C H -0.2157 0.4745 0.5157 0.033 Uiso 1 1 calc R . .
C71 C -0.06128(15) 0.44481(14) 0.75124(14) 0.0200(6) Uani 1 1 d . . .
H71A H -0.0187 0.4543 0.7807 0.024 Uiso 1 1 calc R . .
H71B H -0.0768 0.4808 0.7255 0.024 Uiso 1 1 calc R . .
C72 C -0.10233(16) 0.43515(15) 0.78257(15) 0.0245(7) Uani 1 1 d . . .
H72A H -0.145 0.4248 0.7538 0.029 Uiso 1 1 calc R . .
H72B H -0.0861 0.4007 0.8102 0.029 Uiso 1 1 calc R . .
C73 C -0.1040(2) 0.49222(18) 0.81548(19) 0.0375(9) Uani 1 1 d . . .
H73A H -0.1218 0.5261 0.7875 0.045 Uiso 1 1 calc R . .
H73B H -0.061 0.5036 0.8428 0.045 Uiso 1 1 calc R . .
C74 C -0.1423(3) 0.4831(2) 0.8495(2) 0.0486(12) Uani 1 1 d . . .
H74A H -0.1857 0.4754 0.8224 0.058 Uiso 1 1 calc R . .
H74B H -0.1399 0.5199 0.8723 0.058 Uiso 1 1 calc R . .
H74C H -0.126 0.4483 0.8759 0.058 Uiso 1 1 calc R . .
N4 N 0.51953(13) 0.12253(11) 0.75868(12) 0.0197(5) Uani 1 1 d . . .
C75 C 0.54110(16) 0.13852(15) 0.71209(14) 0.0226(6) Uani 1 1 d . . .
H75A H 0.504 0.148 0.6755 0.027 Uiso 1 1 calc R . .
H75B H 0.5665 0.176 0.7244 0.027 Uiso 1 1 calc R . .
C76 C 0.57866(18) 0.08986(17) 0.69906(17) 0.0305(8) Uani 1 1 d . . .
H76A H 0.5523 0.0535 0.6824 0.037 Uiso 1 1 calc R . .
H76B H 0.6143 0.0775 0.7357 0.037 Uiso 1 1 calc R . .
C77 C 0.6026(2) 0.1139(2) 0.6558(2) 0.0476(12) Uani 1 1 d . . .
H77A H 0.6324 0.1474 0.6746 0.057 Uiso 1 1 calc R . .
H77B H 0.6256 0.0808 0.6471 0.057 Uiso 1 1 calc R . .
C78 C 0.5522(3) 0.1371(2) 0.5987(2) 0.0599(15) Uani 1 1 d . . .
H78A H 0.5212 0.1051 0.5807 0.072 Uiso 1 1 calc R . .
H78B H 0.5707 0.1483 0.5723 0.072 Uiso 1 1 calc R . .
H78C H 0.5323 0.1729 0.6062 0.072 Uiso 1 1 calc R . .
C79 C 0.48185(16) 0.06361(14) 0.74329(15) 0.0239(7) Uani 1 1 d . . .
H79A H 0.5097 0.0298 0.7442 0.029 Uiso 1 1 calc R . .
H79B H 0.4679 0.0554 0.774 0.029 Uiso 1 1 calc R . .
C80 C 0.42539(16) 0.06262(15) 0.68463(17) 0.0282(7) Uani 1 1 d . . .
H80A H 0.4384 0.0701 0.6532 0.034 Uiso 1 1 calc R . .
H80B H 0.3963 0.0954 0.6832 0.034 Uiso 1 1 calc R . .
C81 C 0.39268(17) 0.00093(15) 0.67509(17) 0.0293(7) Uani 1 1 d . . .
H81A H 0.4231 -0.0316 0.6793 0.035 Uiso 1 1 calc R . .
H81B H 0.3785 -0.0052 0.7059 0.035 Uiso 1 1 calc R . .
C82 C 0.3382(2) -0.0055(2) 0.6170(2) 0.0481(11) Uani 1 1 d . . .
H82A H 0.3056 0.0231 0.6143 0.058 Uiso 1 1 calc R . .
H82B H 0.3223 -0.0472 0.6124 0.058 Uiso 1 1 calc R . .
H82C H 0.3512 0.0034 0.5861 0.058 Uiso 1 1 calc R . .
C83 C 0.57402(16) 0.11135(15) 0.81722(14) 0.0241(7) Uani 1 1 d . . .
H83A H 0.5964 0.0746 0.8141 0.029 Uiso 1 1 calc R . .
H83B H 0.5578 0.1026 0.8462 0.029 Uiso 1 1 calc R . .
C84 C 0.62004(16) 0.16344(15) 0.83989(15) 0.0239(7) Uani 1 1 d . . .
H84A H 0.5973 0.2016 0.8383 0.029 Uiso 1 1 calc R . .
H84B H 0.6414 0.1685 0.8144 0.029 Uiso 1 1 calc R . .
C85 C 0.66821(17) 0.15252(17) 0.90219(15) 0.0292(7) Uani 1 1 d . . .
H85A H 0.6929 0.116 0.9032 0.035 Uiso 1 1 calc R . .
H85B H 0.6468 0.1446 0.9272 0.035 Uiso 1 1 calc R . .
C86 C 0.71173(19) 0.2068(2) 0.92645(18) 0.0390(9) Uani 1 1 d . . .
H86A H 0.7349 0.2133 0.9032 0.047 Uiso 1 1 calc R . .
H86B H 0.7409 0.1987 0.967 0.047 Uiso 1 1 calc R . .
H86C H 0.6874 0.2433 0.9247 0.047 Uiso 1 1 calc R . .
C87 C 0.48059(16) 0.17622(14) 0.76110(15) 0.0224(6) Uani 1 1 d . . .
H87A H 0.5051 0.2137 0.7652 0.027 Uiso 1 1 calc R . .
H87B H 0.4436 0.1787 0.723 0.027 Uiso 1 1 calc R . .
C88 C 0.45834(16) 0.17671(15) 0.80833(15) 0.0246(7) Uani 1 1 d . . .
H88A H 0.494 0.1814 0.847 0.03 Uiso 1 1 calc R . .
H88B H 0.4371 0.1379 0.808 0.03 Uiso 1 1 calc R . .
C89 C 0.41312(18) 0.23040(16) 0.79647(18) 0.0313(8) Uani 1 1 d . . .
H89A H 0.4332 0.268 0.7915 0.038 Uiso 1 1 calc R . .
H89B H 0.3758 0.2229 0.7595 0.038 Uiso 1 1 calc R . .
C90 C 0.3933(2) 0.24004(19) 0.8451(2) 0.0407(10) Uani 1 1 d . . .
H90A H 0.373 0.2031 0.85 0.049 Uiso 1 1 calc R . .
H90B H 0.3642 0.2743 0.8352 0.049 Uiso 1 1 calc R . .
H90C H 0.4299 0.2489 0.8816 0.049 Uiso 1 1 calc R . .

loop_
_atom_site_aniso_label
_atom_site_aniso_U_11
_atom_site_aniso_U_22
_atom_site_aniso_U_33
_atom_site_aniso_U_23
_atom_site_aniso_U_13
_atom_site_aniso_U_12
Cd1 0.02006(11) 0.02114(11) 0.02032(11) -0.00117(8) 0.01125(9) -0.00077(8)
S1 0.0201(4) 0.0213(4) 0.0168(3) -0.0033(3) 0.0085(3) -0.0030(3)
S2 0.0259(4) 0.0178(3) 0.0204(4) -0.0029(3) 0.0069(3) -0.0044(3)
S3 0.0166(4) 0.0328(4) 0.0219(4) -0.0101(3) 0.0092(3) -0.0054(3)
S4 0.0190(4) 0.0244(4) 0.0180(3) -0.0055(3) 0.0086(3) -0.0042(3)
Si1 0.0164(4) 0.0157(4) 0.0164(4) 0.0001(3) 0.0078(3) -0.0003(3)
Si2 0.0193(4) 0.0181(4) 0.0229(4) -0.0028(3) 0.0064(3) 0.0003(3)
N1 0.0152(12) 0.0269(14) 0.0239(14) -0.0080(11) 0.0102(11) -0.0046(10)
O1 0.0208(11) 0.0197(10) 0.0207(11) 0.0044(8) 0.0087(9) -0.0002(8)
O2 0.0217(11) 0.0193(10) 0.0206(11) 0.0015(8) 0.0103(9) 0.0029(8)
O3 0.0192(10) 0.0192(10) 0.0153(10) -0.0008(8) 0.0068(8) -0.0025(8)
O4 0.0168(11) 0.0183(10) 0.0270(12) -0.0037(9) 0.0020(9) -0.0026(8)
O5 0.0241(13) 0.0220(12) 0.0645(19) -0.0029(12) 0.0187(13) 0.0042(10)
O6 0.0365(15) 0.0313(13) 0.0248(13) 0.0001(10) 0.0087(11) 0.0057(11)
C1 0.0314(18) 0.0192(14) 0.0222(16) 0.0032(12) 0.0124(14) -0.0047(13)
C2 0.051(2) 0.0288(18) 0.0310(19) 0.0012(15) 0.0245(18) -0.0009(17)
C3 0.0301(19) 0.0280(18) 0.037(2) 0.0055(15) 0.0098(16) -0.0075(15)
C4 0.044(2) 0.0204(16) 0.0301(19) 0.0037(14) 0.0136(17) 0.0016(15)
C5 0.0226(15) 0.0195(14) 0.0233(15) -0.0017(12) 0.0131(13) 0.0006(12)
C6 0.0262(17) 0.0277(17) 0.0298(18) -0.0045(14) 0.0158(14) 0.0034(13)
C7 0.0216(16) 0.0323(18) 0.0302(18) -0.0058(14) 0.0104(14) 0.0039(14)
C8 0.0358(19) 0.0224(16) 0.0337(19) 0.0050(14) 0.0206(16) 0.0041(14)
C9 0.0239(16) 0.0201(14) 0.0169(14) -0.0025(11) 0.0070(12) -0.0048(12)
C10 0.0329(19) 0.0248(16) 0.0267(17) -0.0031(13) 0.0126(15) -0.0099(14)
C11 0.038(2) 0.0304(18) 0.0180(15) -0.0021(13) 0.0141(15) -0.0095(15)
C12 0.0215(16) 0.0280(17) 0.0288(18) 0.0002(14) 0.0022(14) -0.0025(13)
C13 0.0192(15) 0.0202(15) 0.0274(17) -0.0045(13) 0.0030(13) -0.0011(12)
C14 0.034(2) 0.031(2) 0.063(3) -0.0081(19) 0.024(2) -0.0088(16)
C15 0.038(2) 0.0286(19) 0.035(2) -0.0051(16) -0.0013(17) -0.0015(16)
C16 0.0297(19) 0.0224(17) 0.044(2) -0.0087(15) 0.0046(17) -0.0012(14)
C17 0.0265(18) 0.0258(17) 0.041(2) -0.0041(15) 0.0151(16) 0.0063(14)
C18 0.044(3) 0.042(3) 0.061(3) -0.003(2) -0.001(2) 0.013(2)
C19 0.039(2) 0.027(2) 0.100(4) 0.004(2) 0.033(3) 0.0062(17)
C20 0.124(6) 0.051(3) 0.065(4) -0.011(3) 0.063(4) 0.010(3)
C21 0.039(2) 0.0290(18) 0.0216(16) 0.0046(13) 0.0109(15) -0.0003(15)
C22 0.047(4) 0.040(3) 0.050(4) 0.010(3) 0.027(3) 0.013(3)
C23 0.066(5) 0.075(6) 0.027(3) 0.010(3) 0.015(3) 0.009(4)
C24 0.061(4) 0.041(4) 0.048(4) -0.004(3) 0.032(3) -0.015(3)
C22A 0.096(14) 0.030(7) 0.061(11) -0.011(7) 0.054(11) 0.011(7)
C23A 0.059(9) 0.058(9) 0.023(6) 0.018(6) 0.024(6) 0.012(7)
C24A 0.046(8) 0.059(9) 0.038(7) 0.006(6) 0.025(6) -0.016(7)
C25 0.0181(14) 0.0225(15) 0.0228(15) -0.0001(12) 0.0109(12) -0.0008(12)
C26 0.0186(16) 0.0381(19) 0.0321(19) -0.0155(15) 0.0124(14) -0.0039(14)
C27 0.0283(19) 0.059(3) 0.0266(18) -0.0067(17) 0.0149(16) -0.0036(18)
C28 0.0174(15) 0.0364(19) 0.0357(19) -0.0113(15) 0.0132(14) -0.0077(14)
C29 0.0229(18) 0.050(2) 0.041(2) -0.0058(19) 0.0047(17) -0.0008(17)
Cd2 0.02126(11) 0.01756(10) 0.01601(10) 0.00003(8) 0.00873(9) -0.00044(8)
Si3 0.0204(4) 0.0142(4) 0.0187(4) -0.0007(3) 0.0108(3) -0.0012(3)
Si4 0.0187(4) 0.0143(4) 0.0141(4) 0.0012(3) 0.0071(3) -0.0012(3)
S5 0.0211(4) 0.0166(3) 0.0194(3) -0.0007(3) 0.0111(3) -0.0008(3)
S6 0.0197(4) 0.0166(3) 0.0187(3) 0.0002(3) 0.0085(3) 0.0011(3)
S7 0.0167(3) 0.0239(4) 0.0159(3) -0.0001(3) 0.0061(3) 0.0025(3)
S8 0.0202(4) 0.0189(3) 0.0188(3) 0.0012(3) 0.0086(3) 0.0026(3)
N2 0.0186(13) 0.0226(13) 0.0134(12) 0.0028(10) 0.0032(10) -0.0015(10)
O7 0.0216(11) 0.0177(10) 0.0196(11) 0.0018(8) 0.0094(9) -0.0054(8)
O8 0.0230(11) 0.0156(10) 0.0279(12) 0.0040(9) 0.0145(10) 0.0015(8)
O9 0.0256(12) 0.0199(10) 0.0222(11) -0.0073(9) 0.0146(10) -0.0067(9)
O10 0.0203(11) 0.0157(10) 0.0288(12) -0.0034(9) 0.0117(10) 0.0022(8)
O11 0.0250(11) 0.0189(10) 0.0157(10) 0.0040(8) 0.0078(9) -0.0033(9)
O12 0.0246(11) 0.0210(11) 0.0190(11) 0.0010(8) 0.0107(9) -0.0050(9)
C30 0.0209(15) 0.0167(14) 0.0219(15) 0.0003(11) 0.0114(12) -0.0025(11)
C31 0.0314(18) 0.0289(17) 0.0342(19) 0.0012(14) 0.0227(16) -0.0026(14)
C32 0.0298(17) 0.0172(14) 0.0194(15) 0.0023(12) 0.0075(13) -0.0027(12)
C33 0.0293(17) 0.0222(15) 0.0235(16) -0.0051(13) 0.0109(14) -0.0064(13)
C34 0.0251(17) 0.0203(15) 0.040(2) 0.0098(14) 0.0176(15) 0.0067(13)
C35 0.0318(19) 0.0284(18) 0.056(3) 0.0143(17) 0.0274(19) 0.0116(15)
C36 0.0269(18) 0.043(2) 0.033(2) 0.0128(16) 0.0112(16) 0.0074(16)
C37 0.051(3) 0.0233(18) 0.069(3) 0.0210(19) 0.038(2) 0.0127(17)
C38 0.0321(18) 0.0220(15) 0.0251(16) -0.0120(13) 0.0181(14) -0.0089(13)
C39 0.046(2) 0.0321(19) 0.042(2) -0.0175(16) 0.0326(19) -0.0149(16)
C40 0.037(2) 0.044(2) 0.0254(18) -0.0092(16) 0.0105(16) -0.0017(17)
C41 0.040(2) 0.0260(17) 0.037(2) -0.0110(15) 0.0258(17) -0.0159(15)
C42 0.0217(16) 0.0320(18) 0.0275(18) -0.0144(14) 0.0007(14) 0.0078(14)
C43 0.0259(19) 0.040(2) 0.038(2) -0.0145(18) -0.0042(16) 0.0101(16)
C44 0.0229(18) 0.069(3) 0.038(2) -0.021(2) 0.0146(17) -0.0002(18)
C45 0.028(2) 0.033(2) 0.050(3) -0.0156(18) -0.0095(18) 0.0151(16)
C46 0.0358(19) 0.0267(16) 0.0144(14) 0.0046(12) 0.0088(14) -0.0087(14)
C47 0.037(2) 0.048(2) 0.0229(18) 0.0139(16) 0.0019(16) -0.0133(18)
C48 0.056(3) 0.047(2) 0.030(2) -0.0002(17) 0.029(2) -0.004(2)
C49 0.0338(19) 0.0298(18) 0.0255(17) 0.0097(14) 0.0067(15) -0.0092(15)
C50 0.0209(15) 0.0226(15) 0.0231(16) 0.0037(12) 0.0065(13) -0.0061(12)
C51 0.0279(18) 0.0347(19) 0.034(2) 0.0140(16) 0.0129(16) -0.0075(15)
C52 0.049(2) 0.0190(16) 0.034(2) -0.0027(14) 0.0207(18) -0.0074(15)
C53 0.0270(18) 0.0346(19) 0.0291(19) 0.0046(15) 0.0016(15) -0.0109(15)
C54 0.0162(13) 0.0132(13) 0.0151(13) 0.0017(10) 0.0044(11) -0.0047(10)
C55 0.0243(16) 0.0262(16) 0.0178(15) 0.0016(12) 0.0054(13) -0.0007(13)
C56 0.040(2) 0.0271(18) 0.0301(19) 0.0084(15) 0.0093(17) -0.0023(15)
C57 0.0328(19) 0.042(2) 0.0199(16) -0.0010(14) 0.0150(15) 0.0055(16)
C58 0.057(3) 0.040(2) 0.031(2) -0.0100(17) 0.017(2) 0.011(2)
N3 0.0195(13) 0.0172(12) 0.0179(12) 0.0011(10) 0.0087(10) -0.0021(10)
C59 0.0283(17) 0.0154(14) 0.0237(16) 0.0033(12) 0.0132(13) -0.0018(12)
C60 0.0326(18) 0.0199(15) 0.0231(16) 0.0018(12) 0.0080(14) 0.0001(13)
C61 0.0269(18) 0.0243(17) 0.035(2) 0.0086(14) 0.0074(15) 0.0031(14)
C62 0.031(2) 0.0324(19) 0.036(2) 0.0131(16) 0.0065(16) 0.0035(15)
C63 0.0197(15) 0.0206(14) 0.0230(15) 0.0023(12) 0.0106(13) -0.0020(11)
C64 0.0273(17) 0.0285(17) 0.0234(16) -0.0043(13) 0.0123(14) -0.0049(13)
C65 0.037(2) 0.0284(17) 0.036(2) 0.0023(15) 0.0238(17) -0.0010(15)
C66 0.030(2) 0.064(3) 0.066(3) -0.024(2) 0.024(2) -0.002(2)
C67 0.0196(15) 0.0185(14) 0.0225(15) -0.0011(12) 0.0080(12) -0.0058(11)
C68 0.0227(16) 0.0196(15) 0.0272(17) -0.0004(12) 0.0103(13) -0.0026(12)
C69 0.0254(17) 0.0259(16) 0.0246(17) 0.0010(13) 0.0044(14) -0.0035(13)
C70 0.0259(17) 0.0297(17) 0.0233(16) 0.0011(13) 0.0072(14) 0.0006(14)
C71 0.0205(15) 0.0170(14) 0.0202(15) 0.0000(11) 0.0066(12) -0.0007(11)
C72 0.0301(17) 0.0212(15) 0.0267(17) 0.0026(13) 0.0165(14) 0.0021(13)
C73 0.052(3) 0.0293(19) 0.042(2) -0.0056(16) 0.031(2) -0.0030(17)
C74 0.076(3) 0.037(2) 0.059(3) -0.001(2) 0.053(3) 0.005(2)
N4 0.0254(13) 0.0140(11) 0.0246(13) 0.0057(10) 0.0153(11) 0.0017(10)
C75 0.0266(16) 0.0215(15) 0.0225(15) 0.0048(12) 0.0132(13) 0.0002(12)
C76 0.0323(19) 0.0317(18) 0.0338(19) -0.0012(15) 0.0201(16) 0.0030(15)
C77 0.069(3) 0.036(2) 0.065(3) -0.010(2) 0.055(3) -0.006(2)
C78 0.115(5) 0.038(2) 0.055(3) -0.002(2) 0.064(3) -0.011(3)
C79 0.0289(17) 0.0146(14) 0.0319(18) 0.0048(12) 0.0167(15) 0.0006(12)
C80 0.0251(17) 0.0208(15) 0.038(2) 0.0041(14) 0.0133(15) 0.0012(13)
C81 0.0313(19) 0.0198(15) 0.037(2) 0.0003(14) 0.0149(16) 0.0006(13)
C82 0.045(3) 0.032(2) 0.051(3) 0.0027(19) 0.006(2) -0.0104(18)
C83 0.0295(17) 0.0211(15) 0.0228(16) 0.0079(12) 0.0123(14) 0.0060(13)
C84 0.0248(16) 0.0209(15) 0.0262(16) 0.0061(12) 0.0114(14) 0.0043(12)
C85 0.0297(18) 0.0379(19) 0.0215(16) 0.0061(14) 0.0124(14) 0.0073(15)
C86 0.037(2) 0.045(2) 0.0288(19) -0.0079(17) 0.0082(17) 0.0033(18)
C87 0.0258(16) 0.0164(14) 0.0272(16) 0.0063(12) 0.0135(14) 0.0031(12)
C88 0.0295(17) 0.0203(15) 0.0295(17) -0.0009(13) 0.0180(15) -0.0022(13)
C89 0.0313(19) 0.0231(16) 0.046(2) 0.0006(15) 0.0233(17) -0.0001(14)
C90 0.043(2) 0.039(2) 0.053(3) -0.0097(19) 0.032(2) -0.0031(18)

loop_
_atom_type_symbol
_atom_type_description
_atom_type_scat_dispersion_real
_atom_type_scat_dispersion_imag
_atom_type_scat_source
C C 0.0033 0.0016 'International Tables Vol C Tables 4.2.6.8 and 6.1.1.4'
H H 0 0 'International Tables Vol C Tables 4.2.6.8 and 6.1.1.4'
Cd Cd -0.8075 1.2024 'International Tables Vol C Tables 4.2.6.8 and 6.1.1.4'
N N 0.0061 0.0033 'International Tables Vol C Tables 4.2.6.8 and 6.1.1.4'
O O 0.0106 0.006 'International Tables Vol C Tables 4.2.6.8 and 6.1.1.4'
S S 0.1246 0.1234 'International Tables Vol C Tables 4.2.6.8 and 6.1.1.4'
Si Si 0.0817 0.0704 'International Tables Vol C Tables 4.2.6.8 and 6.1.1.4'

loop_
_geom_angle_atom_site_label_1
_geom_angle_atom_site_label_2
_geom_angle_atom_site_label_3
_geom_angle
_geom_angle_site_symmetry_1
_geom_angle_site_symmetry_3
_geom_angle_publ_flag
S1 Cd1 S2 123.03(3) . . ?
S1 Cd1 S3 111.28(3) . . ?
S2 Cd1 S3 113.48(3) . . ?
S1 Cd1 S4 121.44(3) . . ?
S2 Cd1 S4 106.76(3) . . ?
S3 Cd1 S4 68.44(3) . . ?
Si1 S1 Cd1 100.64(4) . . ?
Si2 S2 Cd1 94.87(4) . . ?
C25 S3 Cd1 86.34(11) . . ?
C25 S4 Cd1 85.75(11) . . ?
O3 Si1 O1 106.31(12) . . ?
O3 Si1 O2 110.87(12) . . ?
O1 Si1 O2 103.69(12) . . ?
O3 Si1 S1 108.03(9) . . ?
O1 Si1 S1 113.50(9) . . ?
O2 Si1 S1 114.18(9) . . ?
O6 Si2 O5 102.91(15) . . ?
O6 Si2 O4 112.20(14) . . ?
O5 Si2 O4 105.50(13) . . ?
O6 Si2 S2 115.26(11) . . ?
O5 Si2 S2 114.77(12) . . ?
O4 Si2 S2 105.94(9) . . ?
C25 N1 C26 122.4(3) . . ?
C25 N1 C28 122.8(3) . . ?
C26 N1 C28 114.6(3) . . ?
C1 O1 Si1 133.5(2) . . ?
C5 O2 Si1 132.5(2) . . ?
C9 O3 Si1 130.38(19) . . ?
C13 O4 Si2 131.8(2) . . ?
C17 O5 Si2 134.2(2) . . ?
C21 O6 Si2 136.3(2) . . ?
O1 C1 C4 105.3(3) . . ?
O1 C1 C2 108.4(3) . . ?
C4 C1 C2 111.0(3) . . ?
O1 C1 C3 111.5(3) . . ?
C4 C1 C3 109.8(3) . . ?
C2 C1 C3 110.8(3) . . ?
C1 C2 H2A 109.5 . . ?
C1 C2 H2B 109.5 . . ?
H2A C2 H2B 109.5 . . ?
C1 C2 H2C 109.5 . . ?
H2A C2 H2C 109.5 . . ?
H2B C2 H2C 109.5 . . ?
C1 C3 H3A 109.5 . . ?
C1 C3 H3B 109.5 . . ?
H3A C3 H3B 109.5 . . ?
C1 C3 H3C 109.5 . . ?
H3A C3 H3C 109.5 . . ?
H3B C3 H3C 109.5 . . ?
C1 C4 H4A 109.5 . . ?
C1 C4 H4B 109.5 . . ?
H4A C4 H4B 109.5 . . ?
C1 C4 H4C 109.5 . . ?
H4A C4 H4C 109.5 . . ?
H4B C4 H4C 109.5 . . ?
O2 C5 C8 111.5(3) . . ?
O2 C5 C7 108.5(3) . . ?
C8 C5 C7 110.3(3) . . ?
O2 C5 C6 104.4(3) . . ?
C8 C5 C6 110.7(3) . . ?
C7 C5 C6 111.1(3) . . ?
C5 C6 H6A 109.5 . . ?
C5 C6 H6B 109.5 . . ?
H6A C6 H6B 109.5 . . ?
C5 C6 H6C 109.5 . . ?
H6A C6 H6C 109.5 . . ?
H6B C6 H6C 109.5 . . ?
C5 C7 H7A 109.5 . . ?
C5 C7 H7B 109.5 . . ?
H7A C7 H7B 109.5 . . ?
C5 C7 H7C 109.5 . . ?
H7A C7 H7C 109.5 . . ?
H7B C7 H7C 109.5 . . ?
C5 C8 H8A 109.5 . . ?
C5 C8 H8B 109.5 . . ?
H8A C8 H8B 109.5 . . ?
C5 C8 H8C 109.5 . . ?
H8A C8 H8C 109.5 . . ?
H8B C8 H8C 109.5 . . ?
O3 C9 C12 108.4(3) . . ?
O3 C9 C10 105.3(3) . . ?
C12 C9 C10 109.8(3) . . ?
O3 C9 C11 111.9(3) . . ?
C12 C9 C11 111.4(3) . . ?
C10 C9 C11 109.8(3) . . ?
C9 C10 H10A 109.5 . . ?
C9 C10 H10B 109.5 . . ?
H10A C10 H10B 109.5 . . ?
C9 C10 H10C 109.5 . . ?
H10A C10 H10C 109.5 . . ?
H10B C10 H10C 109.5 . . ?
C9 C11 H11A 109.5 . . ?
C9 C11 H11B 109.5 . . ?
H11A C11 H11B 109.5 . . ?
C9 C11 H11C 109.5 . . ?
H11A C11 H11C 109.5 . . ?
H11B C11 H11C 109.5 . . ?
C9 C12 H12A 109.5 . . ?
C9 C12 H12B 109.5 . . ?
H12A C12 H12B 109.5 . . ?
C9 C12 H12C 109.5 . . ?
H12A C12 H12C 109.5 . . ?
H12B C12 H12C 109.5 . . ?
O4 C13 C14 109.4(3) . . ?
O4 C13 C15 110.6(3) . . ?
C14 C13 C15 111.4(3) . . ?
O4 C13 C16 105.1(3) . . ?
C14 C13 C16 110.3(3) . . ?
C15 C13 C16 109.8(3) . . ?
C13 C14 H14A 109.5 . . ?
C13 C14 H14B 109.5 . . ?
H14A C14 H14B 109.5 . . ?
C13 C14 H14C 109.5 . . ?
H14A C14 H14C 109.5 . . ?
H14B C14 H14C 109.5 . . ?
C13 C15 H15A 109.5 . . ?
C13 C15 H15B 109.5 . . ?
H15A C15 H15B 109.5 . . ?
C13 C15 H15C 109.5 . . ?
H15A C15 H15C 109.5 . . ?
H15B C15 H15C 109.5 . . ?
C13 C16 H16A 109.5 . . ?
C13 C16 H16B 109.5 . . ?
H16A C16 H16B 109.5 . . ?
C13 C16 H16C 109.5 . . ?
H16A C16 H16C 109.5 . . ?
H16B C16 H16C 109.5 . . ?
O5 C17 C18 106.1(3) . . ?
O5 C17 C19 112.9(3) . . ?
C18 C17 C19 111.9(4) . . ?
O5 C17 C20 106.1(4) . . ?
C18 C17 C20 110.7(4) . . ?
C19 C17 C20 109.0(4) . . ?
C17 C18 H18A 109.5 . . ?
C17 C18 H18B 109.5 . . ?
H18A C18 H18B 109.5 . . ?
C17 C18 H18C 109.5 . . ?
H18A C18 H18C 109.5 . . ?
H18B C18 H18C 109.5 . . ?
C17 C19 H19A 109.5 . . ?
C17 C19 H19B 109.5 . . ?
H19A C19 H19B 109.5 . . ?
C17 C19 H19C 109.5 . . ?
H19A C19 H19C 109.5 . . ?
H19B C19 H19C 109.5 . . ?
C17 C20 H20A 109.5 . . ?
C17 C20 H20B 109.5 . . ?
H20A C20 H20B 109.5 . . ?
C17 C20 H20C 109.5 . . ?
H20A C20 H20C 109.5 . . ?
H20B C20 H20C 109.5 . . ?
O6 C21 C22 109.6(4) . . ?
O6 C21 C24 104.6(4) . . ?
C22 C21 C24 113.8(5) . . ?
O6 C21 C23 102.6(4) . . ?
C22 C21 C23 114.1(5) . . ?
C24 C21 C23 111.0(5) . . ?
O6 C21 C23A 112.2(6) . . ?
C22 C21 C23A 136.8(7) . . ?
C24 C21 C23A 65.2(7) . . ?
C23 C21 C23A 45.9(7) . . ?
O6 C21 C22A 110.9(7) . . ?
C22 C21 C22A 45.2(7) . . ?
C24 C21 C22A 143.3(8) . . ?
C23 C21 C22A 70.1(8) . . ?
C23A C21 C22A 107.7(9) . . ?
O6 C21 C24A 114.7(5) . . ?
C22 C21 C24A 63.4(7) . . ?
C24 C21 C24A 51.0(6) . . ?
C23 C21 C24A 141.3(6) . . ?
C23A C21 C24A 106.9(9) . . ?
C22A C21 C24A 103.9(10) . . ?
C21 C22 H22A 109.5 . . ?
C21 C22 H22B 109.5 . . ?
C21 C22 H22C 109.5 . . ?
C21 C23 H23A 109.5 . . ?
C21 C23 H23B 109.5 . . ?
C21 C23 H23C 109.5 . . ?
C21 C24 H24A 109.5 . . ?
C21 C24 H24B 109.5 . . ?
C21 C24 H24C 109.5 . . ?
C21 C22A H22D 109.5 . . ?
C21 C22A H22E 109.5 . . ?
H22D C22A H22E 109.5 . . ?
C21 C22A H22F 109.5 . . ?
H22D C22A H22F 109.5 . . ?
H22E C22A H22F 109.5 . . ?
C21 C23A H23D 109.5 . . ?
C21 C23A H23E 109.5 . . ?
H23D C23A H23E 109.5 . . ?
C21 C23A H23F 109.5 . . ?
H23D C23A H23F 109.5 . . ?
H23E C23A H23F 109.5 . . ?
C21 C24A H24D 109.5 . . ?
C21 C24A H24E 109.5 . . ?
H24D C24A H24E 109.5 . . ?
C21 C24A H24F 109.5 . . ?
H24D C24A H24F 109.5 . . ?
H24E C24A H24F 109.5 . . ?
N1 C25 S3 119.4(2) . . ?
N1 C25 S4 121.3(2) . . ?
S3 C25 S4 119.34(18) . . ?
N1 C26 C27 111.6(3) . . ?
N1 C26 H26A 109.3 . . ?
C27 C26 H26A 109.3 . . ?
N1 C26 H26B 109.3 . . ?
C27 C26 H26B 109.3 . . ?
H26A C26 H26B 108 . . ?
C26 C27 H27A 109.5 . . ?
C26 C27 H27B 109.5 . . ?
H27A C27 H27B 109.5 . . ?
C26 C27 H27C 109.5 . . ?
H27A C27 H27C 109.5 . . ?
H27B C27 H27C 109.5 . . ?
N1 C28 C29 111.7(3) . . ?
N1 C28 H28A 109.3 . . ?
C29 C28 H28A 109.3 . . ?
N1 C28 H28B 109.3 . . ?
C29 C28 H28B 109.3 . . ?
H28A C28 H28B 107.9 . . ?
C28 C29 H29A 109.5 . . ?
C28 C29 H29B 109.5 . . ?
H29A C29 H29B 109.5 . . ?
C28 C29 H29C 109.5 . . ?
H29A C29 H29C 109.5 . . ?
H29B C29 H29C 109.5 . . ?
S5 Cd2 S6 112.73(3) . . ?
S5 Cd2 S7 111.90(3) . . ?
S6 Cd2 S7 123.78(3) . . ?
S5 Cd2 S8 120.41(3) . . ?
S6 Cd2 S8 113.68(3) . . ?
S7 Cd2 S8 67.89(2) . . ?
O8 Si3 O7 105.40(12) . . ?
O8 Si3 O9 111.30(12) . . ?
O7 Si3 O9 103.49(11) . . ?
O8 Si3 S5 108.92(9) . . ?
O7 Si3 S5 113.16(9) . . ?
O9 Si3 S5 114.17(10) . . ?
O12 Si4 O11 103.50(12) . . ?
O12 Si4 O10 106.61(12) . . ?
O11 Si4 O10 111.98(12) . . ?
O12 Si4 S6 113.82(9) . . ?
O11 Si4 S6 114.38(9) . . ?
O10 Si4 S6 106.42(9) . . ?
Si3 S5 Cd2 101.35(4) . . ?
Si4 S6 Cd2 98.71(4) . . ?
C54 S7 Cd2 86.53(10) . . ?
C54 S8 Cd2 86.30(10) . . ?
C54 N2 C55 122.7(3) . . ?
C54 N2 C57 122.8(3) . . ?
C55 N2 C57 114.6(3) . . ?
C30 O7 Si3 131.6(2) . . ?
C34 O8 Si3 130.6(2) . . ?
C38 O9 Si3 131.7(2) . . ?
C42 O10 Si4 130.8(2) . . ?
C46 O11 Si4 132.9(2) . . ?
C50 O12 Si4 131.8(2) . . ?
O7 C30 C31 107.9(3) . . ?
O7 C30 C33 105.1(2) . . ?
C31 C30 C33 111.1(3) . . ?
O7 C30 C32 112.0(2) . . ?
C31 C30 C32 110.4(3) . . ?
C33 C30 C32 110.2(3) . . ?
C30 C31 H31A 109.5 . . ?
C30 C31 H31B 109.5 . . ?
H31A C31 H31B 109.5 . . ?
C30 C31 H31C 109.5 . . ?
H31A C31 H31C 109.5 . . ?
H31B C31 H31C 109.5 . . ?
C30 C32 H32A 109.5 . . ?
C30 C32 H32B 109.5 . . ?
H32A C32 H32B 109.5 . . ?
C30 C32 H32C 109.5 . . ?
H32A C32 H32C 109.5 . . ?
H32B C32 H32C 109.5 . . ?
C30 C33 H33A 109.5 . . ?
C30 C33 H33B 109.5 . . ?
H33A C33 H33B 109.5 . . ?
C30 C33 H33C 109.5 . . ?
H33A C33 H33C 109.5 . . ?
H33B C33 H33C 109.5 . . ?
O8 C34 C36 108.6(3) . . ?
O8 C34 C37 104.6(3) . . ?
C36 C34 C37 110.7(3) . . ?
O8 C34 C35 111.5(3) . . ?
C36 C34 C35 111.7(3) . . ?
C37 C34 C35 109.6(3) . . ?
C34 C35 H35A 109.5 . . ?
C34 C35 H35B 109.5 . . ?
H35A C35 H35B 109.5 . . ?
C34 C35 H35C 109.5 . . ?
H35A C35 H35C 109.5 . . ?
H35B C35 H35C 109.5 . . ?
C34 C36 H36A 109.5 . . ?
C34 C36 H36B 109.5 . . ?
H36A C36 H36B 109.5 . . ?
C34 C36 H36C 109.5 . . ?
H36A C36 H36C 109.5 . . ?
H36B C36 H36C 109.5 . . ?
C34 C37 H37A 109.5 . . ?
C34 C37 H37B 109.5 . . ?
H37A C37 H37B 109.5 . . ?
C34 C37 H37C 109.5 . . ?
H37A C37 H37C 109.5 . . ?
H37B C37 H37C 109.5 . . ?
O9 C38 C40 109.4(3) . . ?
O9 C38 C41 111.0(3) . . ?
C40 C38 C41 111.3(3) . . ?
O9 C38 C39 104.9(3) . . ?
C40 C38 C39 109.2(3) . . ?
C41 C38 C39 110.9(3) . . ?
C38 C39 H39A 109.5 . . ?
C38 C39 H39B 109.5 . . ?
H39A C39 H39B 109.5 . . ?
C38 C39 H39C 109.5 . . ?
H39A C39 H39C 109.5 . . ?
H39B C39 H39C 109.5 . . ?
C38 C40 H40A 109.5 . . ?
C38 C40 H40B 109.5 . . ?
H40A C40 H40B 109.5 . . ?
C38 C40 H40C 109.5 . . ?
H40A C40 H40C 109.5 . . ?
H40B C40 H40C 109.5 . . ?
C38 C41 H41A 109.5 . . ?
C38 C41 H41B 109.5 . . ?
H41A C41 H41B 109.5 . . ?
C38 C41 H41C 109.5 . . ?
H41A C41 H41C 109.5 . . ?
H41B C41 H41C 109.5 . . ?
O10 C42 C44 108.7(3) . . ?
O10 C42 C45 105.3(3) . . ?
C44 C42 C45 111.6(3) . . ?
O10 C42 C43 111.2(3) . . ?
C44 C42 C43 110.8(3) . . ?
C45 C42 C43 109.0(3) . . ?
C42 C43 H43A 109.5 . . ?
C42 C43 H43B 109.5 . . ?
H43A C43 H43B 109.5 . . ?
C42 C43 H43C 109.5 . . ?
H43A C43 H43C 109.5 . . ?
H43B C43 H43C 109.5 . . ?
C42 C44 H44A 109.5 . . ?
C42 C44 H44B 109.5 . . ?
H44A C44 H44B 109.5 . . ?
C42 C44 H44C 109.5 . . ?
H44A C44 H44C 109.5 . . ?
H44B C44 H44C 109.5 . . ?
C42 C45 H45A 109.5 . . ?
C42 C45 H45B 109.5 . . ?
H45A C45 H45B 109.5 . . ?
C42 C45 H45C 109.5 . . ?
H45A C45 H45C 109.5 . . ?
H45B C45 H45C 109.5 . . ?
O11 C46 C48 108.3(3) . . ?
O11 C46 C49 110.8(3) . . ?
C48 C46 C49 111.1(3) . . ?
O11 C46 C47 105.4(3) . . ?
C48 C46 C47 110.6(3) . . ?
C49 C46 C47 110.4(3) . . ?
C46 C47 H47A 109.5 . . ?
C46 C47 H47B 109.5 . . ?
H47A C47 H47B 109.5 . . ?
C46 C47 H47C 109.5 . . ?
H47A C47 H47C 109.5 . . ?
H47B C47 H47C 109.5 . . ?
C46 C48 H48A 109.5 . . ?
C46 C48 H48B 109.5 . . ?
H48A C48 H48B 109.5 . . ?
C46 C48 H48C 109.5 . . ?
H48A C48 H48C 109.5 . . ?
H48B C48 H48C 109.5 . . ?
C46 C49 H49A 109.5 . . ?
C46 C49 H49B 109.5 . . ?
H49A C49 H49B 109.5 . . ?
C46 C49 H49C 109.5 . . ?
H49A C49 H49C 109.5 . . ?
H49B C49 H49C 109.5 . . ?
O12 C50 C53 109.0(3) . . ?
O12 C50 C51 104.9(3) . . ?
C53 C50 C51 110.3(3) . . ?
O12 C50 C52 111.6(3) . . ?
C53 C50 C52 110.3(3) . . ?
C51 C50 C52 110.6(3) . . ?
C50 C51 H51A 109.5 . . ?
C50 C51 H51B 109.5 . . ?
H51A C51 H51B 109.5 . . ?
C50 C51 H51C 109.5 . . ?
H51A C51 H51C 109.5 . . ?
H51B C51 H51C 109.5 . . ?
C50 C52 H52A 109.5 . . ?
C50 C52 H52B 109.5 . . ?
H52A C52 H52B 109.5 . . ?
C50 C52 H52C 109.5 . . ?
H52A C52 H52C 109.5 . . ?
H52B C52 H52C 109.5 . . ?
C50 C53 H53A 109.5 . . ?
C50 C53 H53B 109.5 . . ?
H53A C53 H53B 109.5 . . ?
C50 C53 H53C 109.5 . . ?
H53A C53 H53C 109.5 . . ?
H53B C53 H53C 109.5 . . ?
N2 C54 S8 120.7(2) . . ?
N2 C54 S7 120.0(2) . . ?
S8 C54 S7 119.27(17) . . ?
N2 C55 C56 112.3(3) . . ?
N2 C55 H55A 109.2 . . ?
C56 C55 H55A 109.2 . . ?
N2 C55 H55B 109.2 . . ?
C56 C55 H55B 109.2 . . ?
H55A C55 H55B 107.9 . . ?
C55 C56 H56A 109.5 . . ?
C55 C56 H56B 109.5 . . ?
H56A C56 H56B 109.5 . . ?
C55 C56 H56C 109.5 . . ?
H56A C56 H56C 109.5 . . ?
H56B C56 H56C 109.5 . . ?
N2 C57 C58 111.5(3) . . ?
N2 C57 H57A 109.3 . . ?
C58 C57 H57A 109.3 . . ?
N2 C57 H57B 109.3 . . ?
C58 C57 H57B 109.3 . . ?
H57A C57 H57B 108 . . ?
C57 C58 H58A 109.5 . . ?
C57 C58 H58B 109.5 . . ?
H58A C58 H58B 109.5 . . ?
C57 C58 H58C 109.5 . . ?
H58A C58 H58C 109.5 . . ?
H58B C58 H58C 109.5 . . ?
C63 N3 C67 110.8(2) . . ?
C63 N3 C71 106.5(2) . . ?
C67 N3 C71 111.5(2) . . ?
C63 N3 C59 110.4(2) . . ?
C67 N3 C59 107.1(2) . . ?
C71 N3 C59 110.5(2) . . ?
C60 C59 N3 114.8(3) . . ?
C60 C59 H59A 108.6 . . ?
N3 C59 H59A 108.6 . . ?
C60 C59 H59B 108.6 . . ?
N3 C59 H59B 108.6 . . ?
H59A C59 H59B 107.5 . . ?
C59 C60 C61 111.9(3) . . ?
C59 C60 H60A 109.2 . . ?
C61 C60 H60A 109.2 . . ?
C59 C60 H60B 109.2 . . ?
C61 C60 H60B 109.2 . . ?
H60A C60 H60B 107.9 . . ?
C62 C61 C60 112.7(3) . . ?
C62 C61 H61A 109 . . ?
C60 C61 H61A 109 . . ?
C62 C61 H61B 109 . . ?
C60 C61 H61B 109 . . ?
H61A C61 H61B 107.8 . . ?
C61 C62 H62A 109.5 . . ?
C61 C62 H62B 109.5 . . ?
H62A C62 H62B 109.5 . . ?
C61 C62 H62C 109.5 . . ?
H62A C62 H62C 109.5 . . ?
H62B C62 H62C 109.5 . . ?
N3 C63 C64 115.7(3) . . ?
N3 C63 H63A 108.3 . . ?
C64 C63 H63A 108.3 . . ?
N3 C63 H63B 108.3 . . ?
C64 C63 H63B 108.3 . . ?
H63A C63 H63B 107.4 . . ?
C65 C64 C63 111.0(3) . . ?
C65 C64 H64A 109.4 . . ?
C63 C64 H64A 109.4 . . ?
C65 C64 H64B 109.4 . . ?
C63 C64 H64B 109.4 . . ?
H64A C64 H64B 108 . . ?
C66 C65 C64 113.8(3) . . ?
C66 C65 H65A 108.8 . . ?
C64 C65 H65A 108.8 . . ?
C66 C65 H65B 108.8 . . ?
C64 C65 H65B 108.8 . . ?
H65A C65 H65B 107.7 . . ?
C65 C66 H66A 109.5 . . ?
C65 C66 H66B 109.5 . . ?
H66A C66 H66B 109.5 . . ?
C65 C66 H66C 109.5 . . ?
H66A C66 H66C 109.5 . . ?
H66B C66 H66C 109.5 . . ?
N3 C67 C68 114.5(2) . . ?
N3 C67 H67A 108.6 . . ?
C68 C67 H67A 108.6 . . ?
N3 C67 H67B 108.6 . . ?
C68 C67 H67B 108.6 . . ?
H67A C67 H67B 107.6 . . ?
C67 C68 C69 111.5(3) . . ?
C67 C68 H68A 109.3 . . ?
C69 C68 H68A 109.3 . . ?
C67 C68 H68B 109.3 . . ?
C69 C68 H68B 109.3 . . ?
H68A C68 H68B 108 . . ?
C68 C69 C70 111.1(3) . . ?
C68 C69 H69A 109.4 . . ?
C70 C69 H69A 109.4 . . ?
C68 C69 H69B 109.4 . . ?
C70 C69 H69B 109.4 . . ?
H69A C69 H69B 108 . . ?
C69 C70 H70A 109.5 . . ?
C69 C70 H70B 109.5 . . ?
H70A C70 H70B 109.5 . . ?
C69 C70 H70C 109.5 . . ?
H70A C70 H70C 109.5 . . ?
H70B C70 H70C 109.5 . . ?
C72 C71 N3 115.5(3) . . ?
C72 C71 H71A 108.4 . . ?
N3 C71 H71A 108.4 . . ?
C72 C71 H71B 108.4 . . ?
N3 C71 H71B 108.4 . . ?
H71A C71 H71B 107.5 . . ?
C73 C72 C71 110.5(3) . . ?
C73 C72 H72A 109.6 . . ?
C71 C72 H72A 109.6 . . ?
C73 C72 H72B 109.6 . . ?
C71 C72 H72B 109.6 . . ?
H72A C72 H72B 108.1 . . ?
C72 C73 C74 111.8(3) . . ?
C72 C73 H73A 109.3 . . ?
C74 C73 H73A 109.3 . . ?
C72 C73 H73B 109.3 . . ?
C74 C73 H73B 109.3 . . ?
H73A C73 H73B 107.9 . . ?
C73 C74 H74A 109.5 . . ?
C73 C74 H74B 109.5 . . ?
H74A C74 H74B 109.5 . . ?
C73 C74 H74C 109.5 . . ?
H74A C74 H74C 109.5 . . ?
H74B C74 H74C 109.5 . . ?
C83 N4 C87 111.5(3) . . ?
C83 N4 C75 111.5(3) . . ?
C87 N4 C75 105.8(2) . . ?
C83 N4 C79 105.9(2) . . ?
C87 N4 C79 111.4(2) . . ?
C75 N4 C79 110.8(2) . . ?
C76 C75 N4 115.9(3) . . ?
C76 C75 H75A 108.3 . . ?
N4 C75 H75A 108.3 . . ?
C76 C75 H75B 108.3 . . ?
N4 C75 H75B 108.3 . . ?
H75A C75 H75B 107.4 . . ?
C75 C76 C77 110.6(3) . . ?
C75 C76 H76A 109.5 . . ?
C77 C76 H76A 109.5 . . ?
C75 C76 H76B 109.5 . . ?
C77 C76 H76B 109.5 . . ?
H76A C76 H76B 108.1 . . ?
C78 C77 C76 114.4(4) . . ?
C78 C77 H77A 108.7 . . ?
C76 C77 H77A 108.7 . . ?
C78 C77 H77B 108.7 . . ?
C76 C77 H77B 108.7 . . ?
H77A C77 H77B 107.6 . . ?
C77 C78 H78A 109.5 . . ?
C77 C78 H78B 109.5 . . ?
H78A C78 H78B 109.5 . . ?
C77 C78 H78C 109.5 . . ?
H78A C78 H78C 109.5 . . ?
H78B C78 H78C 109.5 . . ?
C80 C79 N4 116.0(3) . . ?
C80 C79 H79A 108.3 . . ?
N4 C79 H79A 108.3 . . ?
C80 C79 H79B 108.3 . . ?
N4 C79 H79B 108.3 . . ?
H79A C79 H79B 107.4 . . ?
C79 C80 C81 110.1(3) . . ?
C79 C80 H80A 109.6 . . ?
C81 C80 H80A 109.6 . . ?
C79 C80 H80B 109.6 . . ?
C81 C80 H80B 109.6 . . ?
H80A C80 H80B 108.2 . . ?
C82 C81 C80 114.0(3) . . ?
C82 C81 H81A 108.8 . . ?
C80 C81 H81A 108.8 . . ?
C82 C81 H81B 108.8 . . ?
C80 C81 H81B 108.8 . . ?
H81A C81 H81B 107.6 . . ?
C81 C82 H82A 109.5 . . ?
C81 C82 H82B 109.5 . . ?
H82A C82 H82B 109.5 . . ?
C81 C82 H82C 109.5 . . ?
H82A C82 H82C 109.5 . . ?
H82B C82 H82C 109.5 . . ?
N4 C83 C84 115.1(3) . . ?
N4 C83 H83A 108.5 . . ?
C84 C83 H83A 108.5 . . ?
N4 C83 H83B 108.5 . . ?
C84 C83 H83B 108.5 . . ?
H83A C83 H83B 107.5 . . ?
C83 C84 C85 112.0(3) . . ?
C83 C84 H84A 109.2 . . ?
C85 C84 H84A 109.2 . . ?
C83 C84 H84B 109.2 . . ?
C85 C84 H84B 109.2 . . ?
H84A C84 H84B 107.9 . . ?
C84 C85 C86 111.9(3) . . ?
C84 C85 H85A 109.2 . . ?
C86 C85 H85A 109.2 . . ?
C84 C85 H85B 109.2 . . ?
C86 C85 H85B 109.2 . . ?
H85A C85 H85B 107.9 . . ?
C85 C86 H86A 109.5 . . ?
C85 C86 H86B 109.5 . . ?
H86A C86 H86B 109.5 . . ?
C85 C86 H86C 109.5 . . ?
H86A C86 H86C 109.5 . . ?
H86B C86 H86C 109.5 . . ?
C88 C87 N4 118.0(3) . . ?
C88 C87 H87A 107.8 . . ?
N4 C87 H87A 107.8 . . ?
C88 C87 H87B 107.8 . . ?
N4 C87 H87B 107.8 . . ?
H87A C87 H87B 107.1 . . ?
C87 C88 C89 108.0(3) . . ?
C87 C88 H88A 110.1 . . ?
C89 C88 H88A 110.1 . . ?
C87 C88 H88B 110.1 . . ?
C89 C88 H88B 110.1 . . ?
H88A C88 H88B 108.4 . . ?
C90 C89 C88 112.8(3) . . ?
C90 C89 H89A 109 . . ?
C88 C89 H89A 109 . . ?
C90 C89 H89B 109 . . ?
C88 C89 H89B 109 . . ?
H89A C89 H89B 107.8 . . ?
C89 C90 H90A 109.5 . . ?
C89 C90 H90B 109.5 . . ?
H90A C90 H90B 109.5 . . ?
C89 C90 H90C 109.5 . . ?
H90A C90 H90C 109.5 . . ?
H90B C90 H90C 109.5 . . ?

loop_
_geom_bond_atom_site_label_1
_geom_bond_atom_site_label_2
_geom_bond_distance
_geom_bond_site_symmetry_2
_geom_bond_publ_flag
Cd1 S1 2.4843(8) . ?
Cd1 S2 2.5131(8) . ?
Cd1 S3 2.6375(8) . ?
Cd1 S4 2.6554(9) . ?
S1 Si1 2.0836(11) . ?
S2 Si2 2.0826(12) . ?
S3 C25 1.724(3) . ?
S4 C25 1.725(3) . ?
Si1 O3 1.634(2) . ?
Si1 O1 1.634(2) . ?
Si1 O2 1.640(2) . ?
Si2 O6 1.633(3) . ?
Si2 O5 1.636(3) . ?
Si2 O4 1.639(2) . ?
N1 C25 1.343(4) . ?
N1 C26 1.471(4) . ?
N1 C28 1.474(4) . ?
O1 C1 1.441(4) . ?
O2 C5 1.443(4) . ?
O3 C9 1.452(4) . ?
O4 C13 1.441(4) . ?
O5 C17 1.429(4) . ?
O6 C21 1.446(5) . ?
C1 C4 1.526(5) . ?
C1 C2 1.532(5) . ?
C1 C3 1.532(5) . ?
C2 H2A 0.98 . ?
C2 H2B 0.98 . ?
C2 H2C 0.98 . ?
C3 H3A 0.98 . ?
C3 H3B 0.98 . ?
C3 H3C 0.98 . ?
C4 H4A 0.98 . ?
C4 H4B 0.98 . ?
C4 H4C 0.98 . ?
C5 C8 1.526(5) . ?
C5 C7 1.528(5) . ?
C5 C6 1.531(4) . ?
C6 H6A 0.98 . ?
C6 H6B 0.98 . ?
C6 H6C 0.98 . ?
C7 H7A 0.98 . ?
C7 H7B 0.98 . ?
C7 H7C 0.98 . ?
C8 H8A 0.98 . ?
C8 H8B 0.98 . ?
C8 H8C 0.98 . ?
C9 C12 1.520(5) . ?
C9 C10 1.524(4) . ?
C9 C11 1.526(5) . ?
C10 H10A 0.98 . ?
C10 H10B 0.98 . ?
C10 H10C 0.98 . ?
C11 H11A 0.98 . ?
C11 H11B 0.98 . ?
C11 H11C 0.98 . ?
C12 H12A 0.98 . ?
C12 H12B 0.98 . ?
C12 H12C 0.98 . ?
C13 C14 1.518(5) . ?
C13 C15 1.529(5) . ?
C13 C16 1.531(5) . ?
C14 H14A 0.98 . ?
C14 H14B 0.98 . ?
C14 H14C 0.98 . ?
C15 H15A 0.98 . ?
C15 H15B 0.98 . ?
C15 H15C 0.98 . ?
C16 H16A 0.98 . ?
C16 H16B 0.98 . ?
C16 H16C 0.98 . ?
C17 C18 1.497(6) . ?
C17 C19 1.516(6) . ?
C17 C20 1.521(6) . ?
C18 H18A 0.98 . ?
C18 H18B 0.98 . ?
C18 H18C 0.98 . ?
C19 H19A 0.98 . ?
C19 H19B 0.98 . ?
C19 H19C 0.98 . ?
C20 H20A 0.98 . ?
C20 H20B 0.98 . ?
C20 H20C 0.98 . ?
C21 C22 1.479(7) . ?
C21 C24 1.514(7) . ?
C21 C23 1.520(7) . ?
C21 C23A 1.532(13) . ?
C21 C22A 1.579(13) . ?
C21 C24A 1.600(15) . ?
C22 H22A 0.98 . ?
C22 H22B 0.98 . ?
C22 H22C 0.98 . ?
C23 H23A 0.98 . ?
C23 H23B 0.98 . ?
C23 H23C 0.98 . ?
C24 H24A 0.98 . ?
C24 H24B 0.98 . ?
C24 H24C 0.98 . ?
C22A H22D 0.98 . ?
C22A H22E 0.98 . ?
C22A H22F 0.98 . ?
C23A H23D 0.98 . ?
C23A H23E 0.98 . ?
C23A H23F 0.98 . ?
C24A H24D 0.98 . ?
C24A H24E 0.98 . ?
C24A H24F 0.98 . ?
C26 C27 1.514(6) . ?
C26 H26A 0.99 . ?
C26 H26B 0.99 . ?
C27 H27A 0.98 . ?
C27 H27B 0.98 . ?
C27 H27C 0.98 . ?
C28 C29 1.515(6) . ?
C28 H28A 0.99 . ?
C28 H28B 0.99 . ?
C29 H29A 0.98 . ?
C29 H29B 0.98 . ?
C29 H29C 0.98 . ?
Cd2 S5 2.4935(8) . ?
Cd2 S6 2.5033(8) . ?
Cd2 S7 2.6468(8) . ?
Cd2 S8 2.6584(9) . ?
Si3 O8 1.636(2) . ?
Si3 O7 1.643(2) . ?
Si3 O9 1.645(2) . ?
Si3 S5 2.0822(11) . ?
Si4 O12 1.633(2) . ?
Si4 O11 1.637(2) . ?
Si4 O10 1.640(2) . ?
Si4 S6 2.0826(11) . ?
S7 C54 1.720(3) . ?
S8 C54 1.713(3) . ?
N2 C54 1.347(4) . ?
N2 C55 1.471(4) . ?
N2 C57 1.476(4) . ?
O7 C30 1.434(4) . ?
O8 C34 1.447(4) . ?
O9 C38 1.442(4) . ?
O10 C42 1.443(4) . ?
O11 C46 1.443(4) . ?
O12 C50 1.445(4) . ?
C30 C31 1.522(4) . ?
C30 C33 1.522(4) . ?
C30 C32 1.528(4) . ?
C31 H31A 0.98 . ?
C31 H31B 0.98 . ?
C31 H31C 0.98 . ?
C32 H32A 0.98 . ?
C32 H32B 0.98 . ?
C32 H32C 0.98 . ?
C33 H33A 0.98 . ?
C33 H33B 0.98 . ?
C33 H33C 0.98 . ?
C34 C36 1.517(6) . ?
C34 C37 1.525(5) . ?
C34 C35 1.537(5) . ?
C35 H35A 0.98 . ?
C35 H35B 0.98 . ?
C35 H35C 0.98 . ?
C36 H36A 0.98 . ?
C36 H36B 0.98 . ?
C36 H36C 0.98 . ?
C37 H37A 0.98 . ?
C37 H37B 0.98 . ?
C37 H37C 0.98 . ?
C38 C40 1.515(5) . ?
C38 C41 1.528(5) . ?
C38 C39 1.528(5) . ?
C39 H39A 0.98 . ?
C39 H39B 0.98 . ?
C39 H39C 0.98 . ?
C40 H40A 0.98 . ?
C40 H40B 0.98 . ?
C40 H40C 0.98 . ?
C41 H41A 0.98 . ?
C41 H41B 0.98 . ?
C41 H41C 0.98 . ?
C42 C44 1.521(6) . ?
C42 C45 1.528(5) . ?
C42 C43 1.541(5) . ?
C43 H43A 0.98 . ?
C43 H43B 0.98 . ?
C43 H43C 0.98 . ?
C44 H44A 0.98 . ?
C44 H44B 0.98 . ?
C44 H44C 0.98 . ?
C45 H45A 0.98 . ?
C45 H45B 0.98 . ?
C45 H45C 0.98 . ?
C46 C48 1.516(6) . ?
C46 C49 1.518(5) . ?
C46 C47 1.526(5) . ?
C47 H47A 0.98 . ?
C47 H47B 0.98 . ?
C47 H47C 0.98 . ?
C48 H48A 0.98 . ?
C48 H48B 0.98 . ?
C48 H48C 0.98 . ?
C49 H49A 0.98 . ?
C49 H49B 0.98 . ?
C49 H49C 0.98 . ?
C50 C53 1.520(5) . ?
C50 C51 1.522(4) . ?
C50 C52 1.529(5) . ?
C51 H51A 0.98 . ?
C51 H51B 0.98 . ?
C51 H51C 0.98 . ?
C52 H52A 0.98 . ?
C52 H52B 0.98 . ?
C52 H52C 0.98 . ?
C53 H53A 0.98 . ?
C53 H53B 0.98 . ?
C53 H53C 0.98 . ?
C55 C56 1.519(5) . ?
C55 H55A 0.99 . ?
C55 H55B 0.99 . ?
C56 H56A 0.98 . ?
C56 H56B 0.98 . ?
C56 H56C 0.98 . ?
C57 C58 1.508(6) . ?
C57 H57A 0.99 . ?
C57 H57B 0.99 . ?
C58 H58A 0.98 . ?
C58 H58B 0.98 . ?
C58 H58C 0.98 . ?
N3 C63 1.518(4) . ?
N3 C67 1.518(4) . ?
N3 C71 1.523(4) . ?
N3 C59 1.533(4) . ?
C59 C60 1.512(5) . ?
C59 H59A 0.99 . ?
C59 H59B 0.99 . ?
C60 C61 1.516(5) . ?
C60 H60A 0.99 . ?
C60 H60B 0.99 . ?
C61 C62 1.507(5) . ?
C61 H61A 0.99 . ?
C61 H61B 0.99 . ?
C62 H62A 0.98 . ?
C62 H62B 0.98 . ?
C62 H62C 0.98 . ?
C63 C64 1.526(5) . ?
C63 H63A 0.99 . ?
C63 H63B 0.99 . ?
C64 C65 1.525(5) . ?
C64 H64A 0.99 . ?
C64 H64B 0.99 . ?
C65 C66 1.511(6) . ?
C65 H65A 0.99 . ?
C65 H65B 0.99 . ?
C66 H66A 0.98 . ?
C66 H66B 0.98 . ?
C66 H66C 0.98 . ?
C67 C68 1.521(4) . ?
C67 H67A 0.99 . ?
C67 H67B 0.99 . ?
C68 C69 1.521(5) . ?
C68 H68A 0.99 . ?
C68 H68B 0.99 . ?
C69 C70 1.529(5) . ?
C69 H69A 0.99 . ?
C69 H69B 0.99 . ?
C70 H70A 0.98 . ?
C70 H70B 0.98 . ?
C70 H70C 0.98 . ?
C71 C72 1.522(4) . ?
C71 H71A 0.99 . ?
C71 H71B 0.99 . ?
C72 C73 1.517(5) . ?
C72 H72A 0.99 . ?
C72 H72B 0.99 . ?
C73 C74 1.522(6) . ?
C73 H73A 0.99 . ?
C73 H73B 0.99 . ?
C74 H74A 0.98 . ?
C74 H74B 0.98 . ?
C74 H74C 0.98 . ?
N4 C83 1.515(4) . ?
N4 C87 1.519(4) . ?
N4 C75 1.524(4) . ?
N4 C79 1.527(4) . ?
C75 C76 1.521(5) . ?
C75 H75A 0.99 . ?
C75 H75B 0.99 . ?
C76 C77 1.538(5) . ?
C76 H76A 0.99 . ?
C76 H76B 0.99 . ?
C77 C78 1.518(8) . ?
C77 H77A 0.99 . ?
C77 H77B 0.99 . ?
C78 H78A 0.98 . ?
C78 H78B 0.98 . ?
C78 H78C 0.98 . ?
C79 C80 1.518(5) . ?
C79 H79A 0.99 . ?
C79 H79B 0.99 . ?
C80 C81 1.530(5) . ?
C80 H80A 0.99 . ?
C80 H80B 0.99 . ?
C81 C82 1.494(6) . ?
C81 H81A 0.99 . ?
C81 H81B 0.99 . ?
C82 H82A 0.98 . ?
C82 H82B 0.98 . ?
C82 H82C 0.98 . ?
C83 C84 1.517(5) . ?
C83 H83A 0.99 . ?
C83 H83B 0.99 . ?
C84 C85 1.521(5) . ?
C84 H84A 0.99 . ?
C84 H84B 0.99 . ?
C85 C86 1.526(6) . ?
C85 H85A 0.99 . ?
C85 H85B 0.99 . ?
C86 H86A 0.98 . ?
C86 H86B 0.98 . ?
C86 H86C 0.98 . ?
C87 C88 1.509(5) . ?
C87 H87A 0.99 . ?
C87 H87B 0.99 . ?
C88 C89 1.538(5) . ?
C88 H88A 0.99 . ?
C88 H88B 0.99 . ?
C89 C90 1.519(5) . ?
C89 H89A 0.99 . ?
C89 H89B 0.99 . ?
C90 H90A 0.98 . ?
C90 H90B 0.98 . ?
C90 H90C 0.98 . ?
